data_4000476
_journal_name_full 'Chemistry of Materials'
_journal_paper_doi 10.1021/cm049007w
_journal_year 2004
_chemical_formula_sum 'C58 H84 Cl12 Mn2 N12 Nb6 O8'
_chemical_formula_weight 2170.11
_space_group_IT_number 14
_symmetry_cell_setting monoclinic
_symmetry_space_group_name_Hall '-P 2ybc'
_symmetry_space_group_name_H-M 'P 1 21/c 1'
_atom_sites_solution_hydrogens geom
_atom_sites_solution_primary direct
_atom_sites_solution_secondary difmap
_cell_angle_alpha 90.00
_cell_angle_beta 93.648(6)
_cell_angle_gamma 90.00
_cell_formula_units_Z 2
_cell_length_a 13.2271(11)
_cell_length_b 21.8002(18)
_cell_length_c 13.7809(10)
_cell_measurement_reflns_used 48
_cell_measurement_temperature 213(2)
_cell_measurement_theta_max 12.51
_cell_measurement_theta_min 3.41
_cell_volume 3965.7(5)
_diffrn_ambient_temperature 213(2)
_diffrn_detector_area_resol_mean ?
_diffrn_measurement_device_type 'Bruker P4'
_diffrn_measurement_method '\w scans'
_diffrn_radiation_monochromator graphite
_diffrn_radiation_source 'normal-focus sealed tube'
_diffrn_radiation_type MoK\a
_diffrn_radiation_wavelength 0.71073
_diffrn_reflns_av_R_equivalents 0.0339
_diffrn_reflns_av_sigmaI/netI 0.0459
_diffrn_reflns_limit_h_max 1
_diffrn_reflns_limit_h_min -18
_diffrn_reflns_limit_k_max 30
_diffrn_reflns_limit_k_min -1
_diffrn_reflns_limit_l_max 19
_diffrn_reflns_limit_l_min -19
_diffrn_reflns_number 12795
_diffrn_reflns_theta_max 29.35
_diffrn_reflns_theta_min 2.27
_diffrn_standards_decay_% 0
_diffrn_standards_interval_count 297
_diffrn_standards_interval_time ?
_diffrn_standards_number 3
_exptl_absorpt_coefficient_mu 1.602
_exptl_absorpt_correction_T_max 0.6412
_exptl_absorpt_correction_T_min 0.4576
_exptl_absorpt_correction_type integration
_exptl_absorpt_process_details ?
_exptl_crystal_colour black
_exptl_crystal_density_diffrn 1.817
_exptl_crystal_density_meas ?
_exptl_crystal_density_method 'not measured'
_exptl_crystal_description 'blcok shape'
_exptl_crystal_F_000 2160
_exptl_crystal_size_max 0.20
_exptl_crystal_size_mid 0.20
_exptl_crystal_size_min 0.15
_refine_ls_extinction_coef 0.00049(9)
_refine_ls_extinction_expression Fc^*^=kFc[1+0.001xFc^2^\l^3^/sin(2\q)]^-1/4^
_refine_ls_extinction_method SHELXTL-PC
_refine_ls_goodness_of_fit_ref 1.028
_refine_ls_hydrogen_treatment mixed
_refine_ls_matrix_type full
_refine_ls_number_parameters 469
_refine_ls_number_reflns 10883
_refine_ls_number_restraints 0
_refine_ls_restrained_S_all 1.028
_refine_ls_R_factor_all 0.0605
_refine_ls_R_factor_gt 0.0378
_refine_ls_shift/su_max 0.008
_refine_ls_shift/su_mean 0.000
_refine_ls_structure_factor_coef Fsqd
_refine_ls_weighting_details 'calc w=1/[\s^2^(Fo^2^)+(0.0352P)^2^+4.5592P] where P=(Fo^2^+2Fc^2^)/3'
_refine_ls_weighting_scheme calc
_refine_ls_wR_factor_gt 0.0784
_refine_ls_wR_factor_ref 0.0862
_reflns_number_gt 8327
_reflns_number_total 10883
_reflns_threshold_expression >2sigma(I)
_cod_depositor_comments
;
The following automatic conversions were performed:
'_symmetry_cell_setting' value 'Monoclinic' changed to 'monoclinic'
according to '/home/saulius/struct/CIF-dictionaries/cif_core.dic'
dictionary named 'cif_core.dic' version 2.4.1 from 2010-06-29.

Automatic conversion script
Id: cif_fix_enum 1527 2010-12-29 10:47:43Z saulius 
;
_cod_original_sg_symbol_H-M P2(1)/c
_cod_database_code 4000476

loop_
_symmetry_equiv_pos_as_xyz
'x, y, z'
'-x, y+1/2, -z+1/2'
'-x, -y, -z'
'x, -y-1/2, z-1/2'

loop_
_atom_site_label
_atom_site_type_symbol
_atom_site_fract_x
_atom_site_fract_y
_atom_site_fract_z
_atom_site_U_iso_or_equiv
_atom_site_adp_type
_atom_site_occupancy
_atom_site_symmetry_multiplicity
_atom_site_calc_flag
_atom_site_refinement_flags
_atom_site_disorder_assembly
_atom_site_disorder_group
Nb1 Nb 0.10072(2) 0.057072(13) 0.43539(2) 0.01779(7) Uani 1 1 d . . .
Nb2 Nb -0.11146(2) 0.066819(13) 0.48260(2) 0.01739(7) Uani 1 1 d . . .
Nb3 Nb 0.04592(2) 0.036376(13) 0.63544(2) 0.01764(7) Uani 1 1 d . . .
Cl1 Cl 0.17268(7) 0.10996(4) 0.58227(6) 0.02623(18) Uani 1 1 d . . .
Cl2 Cl -0.18099(7) 0.03733(4) 0.32049(6) 0.02573(17) Uani 1 1 d . . .
Cl3 Cl -0.01181(7) 0.14665(4) 0.40529(6) 0.02416(17) Uani 1 1 d . . .
Cl4 Cl 0.25052(6) -0.01079(4) 0.44648(7) 0.02558(17) Uani 1 1 d . . .
Cl5 Cl 0.06681(7) 0.02373(4) 0.26515(6) 0.02432(17) Uani 1 1 d . . .
Cl6 Cl -0.07911(7) 0.12040(4) 0.63932(6) 0.02459(17) Uani 1 1 d . . .
N1 N 0.2596(3) 0.15333(18) 0.3225(3) 0.0411(9) Uani 1 1 d . . .
N2 N -0.3010(2) 0.17416(15) 0.4460(2) 0.0302(7) Uani 1 1 d . . .
N3 N 0.1355(3) 0.09341(19) 0.8562(3) 0.0439(9) Uani 1 1 d . . .
C1 C 0.2087(3) 0.12036(18) 0.3614(3) 0.0274(8) Uani 1 1 d . . .
C2 C -0.2370(3) 0.13952(16) 0.4606(3) 0.0241(7) Uani 1 1 d . . .
C3 C 0.1020(3) 0.07523(18) 0.7830(3) 0.0282(8) Uani 1 1 d . . .
Mn1 Mn -0.44642(4) 0.21438(2) 0.37168(4) 0.02233(11) Uani 1 1 d . . .
O1 O -0.3836(2) 0.28025(12) 0.3110(2) 0.0293(6) Uani 1 1 d . . .
O2 O -0.4358(2) 0.15888(12) 0.26834(19) 0.0296(6) Uani 1 1 d . . .
N4 N -0.4718(2) 0.26614(14) 0.4867(2) 0.0254(6) Uani 1 1 d . . .
N5 N -0.5253(2) 0.15402(14) 0.4447(2) 0.0253(6) Uani 1 1 d . . .
C4 C -0.3765(3) 0.33842(17) 0.3361(3) 0.0276(8) Uani 1 1 d . . .
C5 C -0.3255(3) 0.37931(19) 0.2771(3) 0.0369(9) Uani 1 1 d . . .
H5 H -0.2992 0.3647 0.2197 0.044 Uiso 1 1 calc R . .
C6 C -0.3134(4) 0.4400(2) 0.3014(4) 0.0450(11) Uani 1 1 d . . .
H6 H -0.2771 0.4658 0.2615 0.054 Uiso 1 1 calc R . .
C7 C -0.3540(4) 0.4641(2) 0.3844(4) 0.0499(13) Uani 1 1 d . . .
H7 H -0.3459 0.5058 0.4002 0.060 Uiso 1 1 calc R . .
C8 C -0.4054(4) 0.42614(19) 0.4417(3) 0.0397(10) Uani 1 1 d . . .
H8 H -0.4346 0.4425 0.4966 0.048 Uiso 1 1 calc R . .
C9 C -0.4166(3) 0.36268(17) 0.4218(3) 0.0288(8) Uani 1 1 d . . .
C10 C -0.4614(3) 0.32465(18) 0.4922(3) 0.0301(8) Uani 1 1 d . . .
H10 H -0.4851 0.3442 0.5471 0.036 Uiso 1 1 calc R . .
C11 C -0.5105(3) 0.23136(19) 0.5685(3) 0.0337(9) Uani 1 1 d . . .
H11A H -0.5487 0.2585 0.6096 0.040 Uiso 1 1 calc R . .
H11B H -0.4543 0.2133 0.6084 0.040 Uiso 1 1 calc R . .
C12 C -0.5785(3) 0.18170(19) 0.5248(3) 0.0337(9) Uani 1 1 d . . .
H12A H -0.5916 0.1507 0.5739 0.040 Uiso 1 1 calc R . .
H12B H -0.6434 0.1991 0.5001 0.040 Uiso 1 1 calc R . .
C13 C -0.5331(3) 0.09672(18) 0.4253(3) 0.0308(8) Uani 1 1 d . . .
H13 H -0.5729 0.0729 0.4651 0.037 Uiso 1 1 calc R . .
C14 C -0.4866(3) 0.06599(18) 0.3482(3) 0.0314(8) Uani 1 1 d . . .
C15 C -0.4893(4) 0.00140(19) 0.3460(4) 0.0408(10) Uani 1 1 d . . .
H15 H -0.5227 -0.0198 0.3940 0.049 Uiso 1 1 calc R . .
C16 C -0.4442(4) -0.0312(2) 0.2754(4) 0.0468(12) Uani 1 1 d . . .
H16 H -0.4444 -0.0743 0.2764 0.056 Uiso 1 1 calc R . .
C17 C -0.3985(3) 0.0001(2) 0.2029(3) 0.0413(11) Uani 1 1 d . . .
H17 H -0.3684 -0.0220 0.1537 0.050 Uiso 1 1 calc R . .
C18 C -0.3964(3) 0.0631(2) 0.2016(3) 0.0351(9) Uani 1 1 d . . .
H18 H -0.3652 0.0832 0.1511 0.042 Uiso 1 1 calc R . .
C19 C -0.4395(3) 0.09822(18) 0.2739(3) 0.0288(8) Uani 1 1 d . . .
O3 O -0.6016(2) 0.24313(13) 0.2976(2) 0.0325(6) Uani 1 1 d . . .
H3O H -0.635(4) 0.217(2) 0.298(4) 0.039 Uiso 1 1 d . . .
C20 C -0.6570(4) 0.2988(2) 0.2983(4) 0.0513(13) Uani 1 1 d . . .
H20A H -0.6878 0.3067 0.2337 0.077 Uiso 1 1 calc R . .
H20B H -0.6117 0.3322 0.3175 0.077 Uiso 1 1 calc R . .
H20C H -0.7095 0.2955 0.3440 0.077 Uiso 1 1 calc R . .
N6 N -0.0862(3) 0.16969(14) 0.0596(2) 0.0289(7) Uani 1 1 d . . .
C21 C -0.1601(4) 0.2209(2) 0.0768(4) 0.0428(14) Uani 0.836(6) 1 d P . .
C22 C -0.2142(4) 0.2160(3) 0.1709(5) 0.0682(18) Uani 1 1 d . . .
C23 C -0.1443(4) 0.1095(2) 0.0473(4) 0.0416(13) Uani 0.836(6) 1 d P . .
C24 C -0.0843(5) 0.0549(2) 0.0162(5) 0.0625(16) Uani 1 1 d . . .
C25 C -0.0058(4) 0.1635(3) 0.1449(4) 0.0428(14) Uani 0.836(6) 1 d P . .
C26 C 0.0531(4) 0.2219(2) 0.1707(4) 0.0506(12) Uani 1 1 d . . .
C27 C -0.0297(4) 0.1860(3) -0.0303(4) 0.0394(13) Uani 0.836(6) 1 d P . .
C28 C -0.0973(5) 0.1867(3) -0.1239(3) 0.0591(15) Uani 1 1 d . . .
C21' C -0.160(2) 0.1692(14) 0.148(2) 0.044(7) Uiso 0.164(6) 1 d P . .
C23' C -0.040(2) 0.1038(15) 0.048(2) 0.048(8) Uiso 0.164(6) 1 d P . .
C25' C -0.0085(19) 0.2220(11) 0.0697(18) 0.031(5) Uiso 0.164(6) 1 d P . .
C27' C -0.161(2) 0.1845(12) -0.0341(19) 0.036(6) Uiso 0.164(6) 1 d P . .
O4 O 0.3102(4) 0.3971(2) 0.4935(3) 0.0640(17) Uani 0.850(9) 1 d P A 1
C29 C 0.2808(5) 0.3696(3) 0.5757(5) 0.083(2) Uani 1 1 d . . .
H29A H 0.2131 0.3832 0.5885 0.125 Uiso 0.850(9) 1 calc PR A 1
H29B H 0.3274 0.3806 0.6301 0.125 Uiso 1 1 calc R A 1
H29C H 0.2808 0.3255 0.5671 0.125 Uiso 1 1 calc R A 1
O4' O 0.212(2) 0.4047(13) 0.550(2) 0.068(10) Uiso 0.150(9) 1 d P A 2

loop_
_atom_site_aniso_label
_atom_site_aniso_U_11
_atom_site_aniso_U_22
_atom_site_aniso_U_33
_atom_site_aniso_U_23
_atom_site_aniso_U_13
_atom_site_aniso_U_12
Nb1 0.01646(13) 0.01819(13) 0.01866(14) 0.00124(11) 0.00066(10) -0.00130(11)
Nb2 0.01596(13) 0.01760(13) 0.01844(14) 0.00037(11) -0.00023(10) 0.00182(11)
Nb3 0.01737(14) 0.01857(13) 0.01672(13) -0.00070(11) -0.00103(10) 0.00001(11)
Cl1 0.0258(4) 0.0265(4) 0.0260(4) -0.0025(3) -0.0011(3) -0.0083(3)
Cl2 0.0234(4) 0.0291(4) 0.0236(4) -0.0011(3) -0.0069(3) 0.0052(3)
Cl3 0.0266(4) 0.0192(4) 0.0268(4) 0.0046(3) 0.0024(3) 0.0011(3)
Cl4 0.0170(4) 0.0282(4) 0.0319(4) 0.0028(3) 0.0044(3) 0.0011(3)
Cl5 0.0268(4) 0.0278(4) 0.0185(4) 0.0018(3) 0.0027(3) -0.0016(3)
Cl6 0.0284(4) 0.0222(4) 0.0230(4) -0.0044(3) -0.0002(3) 0.0053(3)
N1 0.0345(19) 0.048(2) 0.040(2) 0.0108(17) -0.0004(16) -0.0137(17)
N2 0.0246(16) 0.0282(16) 0.0375(18) -0.0004(14) -0.0013(14) 0.0040(13)
N3 0.048(2) 0.050(2) 0.0327(19) -0.0104(17) -0.0033(17) -0.0040(19)
C1 0.0220(17) 0.0323(19) 0.0277(18) 0.0056(15) -0.0003(14) -0.0033(15)
C2 0.0230(17) 0.0239(16) 0.0254(17) -0.0025(14) 0.0006(14) -0.0002(14)
C3 0.0267(18) 0.0304(18) 0.0275(19) -0.0026(15) 0.0025(15) -0.0006(15)
Mn1 0.0210(3) 0.0228(3) 0.0235(3) 0.0014(2) 0.0039(2) 0.0010(2)
O1 0.0306(14) 0.0257(13) 0.0328(14) 0.0026(11) 0.0105(12) -0.0003(11)
O2 0.0351(15) 0.0276(13) 0.0265(13) -0.0024(11) 0.0046(11) 0.0003(11)
N4 0.0218(15) 0.0306(16) 0.0240(15) 0.0011(12) 0.0036(12) 0.0010(12)
N5 0.0235(15) 0.0266(15) 0.0261(15) 0.0055(12) 0.0033(12) -0.0001(12)
C4 0.0202(17) 0.0284(18) 0.034(2) 0.0024(15) -0.0012(15) 0.0009(14)
C5 0.034(2) 0.035(2) 0.043(2) 0.0065(18) 0.0057(18) -0.0057(17)
C6 0.049(3) 0.038(2) 0.047(3) 0.015(2) -0.003(2) -0.015(2)
C7 0.071(4) 0.027(2) 0.050(3) 0.005(2) -0.012(3) -0.010(2)
C8 0.052(3) 0.029(2) 0.037(2) -0.0029(18) -0.006(2) -0.0002(19)
C9 0.031(2) 0.0254(17) 0.0296(19) 0.0007(15) -0.0014(16) -0.0013(15)
C10 0.0283(19) 0.034(2) 0.0279(19) -0.0055(16) 0.0025(15) 0.0017(16)
C11 0.039(2) 0.036(2) 0.0264(19) 0.0027(16) 0.0094(17) -0.0026(18)
C12 0.032(2) 0.038(2) 0.032(2) 0.0040(17) 0.0091(17) -0.0051(17)
C13 0.029(2) 0.0314(19) 0.031(2) 0.0067(16) -0.0026(16) -0.0044(16)
C14 0.0277(19) 0.0293(19) 0.036(2) 0.0006(16) -0.0082(16) -0.0025(15)
C15 0.045(3) 0.027(2) 0.049(3) 0.0028(19) -0.007(2) -0.0050(18)
C16 0.053(3) 0.031(2) 0.055(3) -0.009(2) -0.011(2) 0.003(2)
C17 0.037(2) 0.037(2) 0.049(3) -0.018(2) -0.011(2) 0.0076(18)
C18 0.028(2) 0.041(2) 0.035(2) -0.0084(18) -0.0036(16) 0.0031(17)
C19 0.0237(18) 0.0291(18) 0.032(2) -0.0021(15) -0.0089(15) 0.0012(15)
O3 0.0241(14) 0.0284(14) 0.0447(17) 0.0073(13) -0.0001(12) -0.0037(11)
C20 0.051(3) 0.036(2) 0.064(3) 0.005(2) -0.013(3) 0.011(2)
N6 0.0357(18) 0.0275(15) 0.0240(15) 0.0022(13) 0.0044(13) 0.0062(14)
C21 0.040(3) 0.032(3) 0.056(4) -0.012(2) -0.001(3) 0.012(2)
C22 0.050(3) 0.087(4) 0.071(4) -0.035(3) 0.027(3) -0.003(3)
C23 0.045(3) 0.028(2) 0.052(3) -0.001(2) 0.012(3) -0.005(2)
C24 0.082(4) 0.033(2) 0.071(4) -0.008(2) -0.006(3) 0.012(3)
C25 0.048(3) 0.051(3) 0.028(3) 0.006(2) -0.007(2) 0.010(3)
C26 0.046(3) 0.057(3) 0.046(3) -0.008(2) -0.014(2) 0.001(2)
C27 0.046(3) 0.045(3) 0.027(2) 0.006(2) 0.007(2) -0.005(2)
C28 0.079(4) 0.075(4) 0.022(2) 0.002(2) -0.006(2) -0.007(3)
O4 0.056(3) 0.090(4) 0.046(3) -0.007(2) 0.005(2) -0.013(3)
C29 0.067(4) 0.096(5) 0.086(5) 0.035(4) 0.005(4) 0.003(4)
